data_2232493
loop_
_publ_author_name
'Deng, Yi-Fang'
'Chen, Man-Sheng'
'Zhang, Chun-Hua'
'Tan, Xiong-Wen'

_publ_section_title
;
 Poly[[tetraaquatetrakis[\m~3~-5-(pyridine-4-carboxamido)isophthalato]cobalt(II)dierbium(III)]
 tetrahydrate]
;
_journal_coeditor_code WM2536
_journal_issue 11
_journal_name_full 'Acta Crystallographica Section E'
_journal_page_first m1478
_journal_page_last m1479
_journal_paper_doi 10.1107/S1600536811039948
_journal_volume 67
_journal_year 2011
_chemical_formula_iupac '[Co Er2 (C14 H8 N2 O5)4 (H2 O)4], 4H2 O'
_chemical_formula_sum 'C56 H48 Co Er2 N8 O28'
_chemical_formula_weight 1674.47
_chemical_name_systematic
;
Poly[[tetraaquatetrakis[\m~3~-5-(pyridine-4-
carboxamido)isophthalato]cobalt(II)dierbium(III)] tetrahydrate]
;
_space_group_IT_number 2
_symmetry_cell_setting triclinic
_symmetry_space_group_name_Hall '-P 1'
_symmetry_space_group_name_H-M 'P -1'
_atom_sites_solution_hydrogens geom
_atom_sites_solution_primary direct
_atom_sites_solution_secondary difmap
_audit_creation_method SHELXL-97
_cell_angle_alpha 79.1740(10)
_cell_angle_beta 78.771(2)
_cell_angle_gamma 86.355(2)
_cell_formula_units_Z 1
_cell_length_a 10.0816(9)
_cell_length_b 10.7844(10)
_cell_length_c 13.7316(12)
_cell_measurement_reflns_used 5230
_cell_measurement_temperature 293(2)
_cell_measurement_theta_max 28.07
_cell_measurement_theta_min 2.32
_cell_volume 1437.7(2)
_computing_cell_refinement 'SAINT (Bruker, 2000)'
_computing_data_collection 'SMART (Bruker, 2000)'
_computing_data_reduction 'SAINT (Bruker, 2000)'
_computing_molecular_graphics 'XP in SHELXTL (Sheldrick, 2008) and DIAMOND (Brandenburg, 1999)'
_computing_publication_material 'SHELXTL (Sheldrick, 2008)'
_computing_structure_refinement 'SHELXTL (Sheldrick, 2008)'
_computing_structure_solution 'SHELXTL (Sheldrick, 2008)'
_diffrn_ambient_temperature 293(2)
_diffrn_measured_fraction_theta_full 0.980
_diffrn_measured_fraction_theta_max 0.980
_diffrn_measurement_device_type 'Bruker SMART CCD area-detector'
_diffrn_measurement_method '\f and \w'
_diffrn_radiation_monochromator graphite
_diffrn_radiation_source 'fine-focus sealed tube'
_diffrn_radiation_type MoK\a
_diffrn_radiation_wavelength 0.71073
_diffrn_reflns_av_R_equivalents 0.0960
_diffrn_reflns_av_sigmaI/netI 0.0730
_diffrn_reflns_limit_h_max 12
_diffrn_reflns_limit_h_min -5
_diffrn_reflns_limit_k_max 12
_diffrn_reflns_limit_k_min -12
_diffrn_reflns_limit_l_max 16
_diffrn_reflns_limit_l_min -15
_diffrn_reflns_number 7172
_diffrn_reflns_theta_full 25.04
_diffrn_reflns_theta_max 25.04
_diffrn_reflns_theta_min 1.92
_diffrn_standards_number 0
_exptl_absorpt_coefficient_mu 3.279
_exptl_absorpt_correction_T_max 0.7351
_exptl_absorpt_correction_T_min 0.5600
_exptl_absorpt_correction_type multi-scan
_exptl_absorpt_process_details '(<i>SADABS</i>; Bruker, 2000)'
_exptl_crystal_colour pink
_exptl_crystal_density_diffrn 1.934
_exptl_crystal_density_method 'not measured'
_exptl_crystal_description block
_exptl_crystal_F_000 827
_exptl_crystal_size_max 0.20
_exptl_crystal_size_mid 0.18
_exptl_crystal_size_min 0.10
_refine_diff_density_max 3.515
_refine_diff_density_min -2.987
_refine_ls_extinction_method none
_refine_ls_goodness_of_fit_ref 1.015
_refine_ls_hydrogen_treatment constr
_refine_ls_matrix_type full
_refine_ls_number_parameters 430
_refine_ls_number_reflns 4979
_refine_ls_number_restraints 0
_refine_ls_restrained_S_all 1.015
_refine_ls_R_factor_all 0.0540
_refine_ls_R_factor_gt 0.0523
_refine_ls_shift/su_max 0.001
_refine_ls_shift/su_mean 0.000
_refine_ls_structure_factor_coef Fsqd
_refine_ls_weighting_details 'calc w=1/[\s^2^(Fo^2^)+(0.1058P)^2^+0.0000P] where P=(Fo^2^+2Fc^2^)/3'
_refine_ls_weighting_scheme calc
_refine_ls_wR_factor_gt 0.1349
_refine_ls_wR_factor_ref 0.1363
_reflns_number_gt 4649
_reflns_number_total 4979
_reflns_threshold_expression I>2sigma(I)
_cod_data_source_file wm2536.cif
_cod_data_source_block I
_cod_database_code 2232493
_cod_database_fobs_code 2232493

loop_
_symmetry_equiv_pos_as_xyz
'x, y, z'
'-x, -y, -z'

loop_
_atom_site_type_symbol
_atom_site_label
_atom_site_fract_x
_atom_site_fract_y
_atom_site_fract_z
_atom_site_U_iso_or_equiv
_atom_site_adp_type
_atom_site_calc_flag
_atom_site_refinement_flags
_atom_site_occupancy
_atom_site_symmetry_multiplicity
Co Co1 -0.5000 0.5000 1.0000 0.0223(3) Uani d S 1 2
Er Er1 -0.18176(2) 0.92224(2) 0.796262(18) 0.01355(14) Uani d . 1 1
C C1 -0.2010(6) 0.5274(6) 0.7723(5) 0.0162(12) Uani d . 1 1
C C2 -0.1777(7) 0.5835(6) 0.6709(5) 0.0203(13) Uani d . 1 1
H H2A -0.1712 0.6707 0.6528 0.024 Uiso calc R 1 1
C C3 -0.1640(6) 0.5091(6) 0.5959(5) 0.0178(13) Uani d . 1 1
C C4 -0.1655(6) 0.3777(6) 0.6249(5) 0.0187(13) Uani d . 1 1
H H4A -0.1543 0.3266 0.5762 0.022 Uiso calc R 1 1
C C5 -0.1833(6) 0.3243(6) 0.7250(5) 0.0165(12) Uani d . 1 1
C C6 -0.2041(6) 0.3972(6) 0.8004(5) 0.0187(13) Uani d . 1 1
H H6A -0.2197 0.3594 0.8682 0.022 Uiso calc R 1 1
C C7 -0.1869(6) 0.1837(6) 0.7518(5) 0.0178(13) Uani d . 1 1
C C8 -0.2318(7) 0.6074(6) 0.8526(5) 0.0205(14) Uani d . 1 1
C C9 -0.1651(7) 0.5169(7) 0.4170(5) 0.0264(15) Uani d . 1 1
C C10 -0.1506(7) 0.6000(7) 0.3142(5) 0.0239(15) Uani d . 1 1
C C11 -0.1432(8) 0.5403(8) 0.2318(5) 0.0325(17) Uani d . 1 1
H H11A -0.1416 0.4526 0.2406 0.039 Uiso calc R 1 1
C C12 -0.1385(9) 0.6116(8) 0.1383(5) 0.0356(18) Uani d . 1 1
H H12A -0.1338 0.5698 0.0843 0.043 Uiso calc R 1 1
C C13 -0.1448(8) 0.7939(8) 0.1996(6) 0.0337(17) Uani d . 1 1
H H13A -0.1442 0.8816 0.1888 0.040 Uiso calc R 1 1
C C14 -0.1505(8) 0.7294(7) 0.2963(5) 0.0284(16) Uani d . 1 1
H H14A -0.1543 0.7730 0.3491 0.034 Uiso calc R 1 1
C C15 0.2360(7) 0.8871(6) 0.6690(5) 0.0198(14) Uani d . 1 1
C C16 0.2649(6) 0.8586(6) 0.5711(5) 0.0188(13) Uani d . 1 1
H H16A 0.1946 0.8527 0.5375 0.023 Uiso calc R 1 1
C C17 0.3943(6) 0.8397(6) 0.5257(5) 0.0182(13) Uani d . 1 1
C C18 0.5006(6) 0.8521(6) 0.5738(5) 0.0192(13) Uani d . 1 1
H H18A 0.5896 0.8420 0.5413 0.023 Uiso calc R 1 1
C C19 0.4738(6) 0.8796(6) 0.6698(5) 0.0191(13) Uani d . 1 1
C C20 0.3414(6) 0.8968(6) 0.7185(5) 0.0199(13) Uani d . 1 1
H H20A 0.3237 0.9147 0.7835 0.024 Uiso calc R 1 1
C C21 0.0908(6) 0.9019(6) 0.7170(5) 0.0195(13) Uani d . 1 1
C C22 0.5927(6) 0.8916(6) 0.7177(5) 0.0181(13) Uani d . 1 1
C C23 0.5058(6) 0.7065(7) 0.4098(5) 0.0211(14) Uani d . 1 1
C C24 0.5094(6) 0.6636(7) 0.3100(5) 0.0226(14) Uani d . 1 1
C C25 0.5104(7) 0.5355(7) 0.3108(5) 0.0258(15) Uani d . 1 1
H H25A 0.5077 0.4783 0.3709 0.031 Uiso calc R 1 1
C C26 0.5155(7) 0.4933(7) 0.2211(5) 0.0274(15) Uani d . 1 1
H H26A 0.5150 0.4068 0.2225 0.033 Uiso calc R 1 1
C C27 0.5258(8) 0.6949(7) 0.1321(5) 0.0300(16) Uani d . 1 1
H H27A 0.5354 0.7497 0.0703 0.036 Uiso calc R 1 1
C C28 0.5172(7) 0.7460(7) 0.2184(5) 0.0262(15) Uani d . 1 1
H H28A 0.5167 0.8330 0.2151 0.031 Uiso calc R 1 1
N N1 -0.1457(5) 0.5694(5) 0.4954(4) 0.0197(11) Uani d . 1 1
H H1 -0.1199 0.6463 0.4819 0.024 Uiso calc R 1 1
N N2 -0.1400(7) 0.7376(7) 0.1191(5) 0.0352(15) Uani d . 1 1
N N3 0.4213(5) 0.8043(5) 0.4280(4) 0.0199(12) Uani d . 1 1
H H3 0.3831 0.8460 0.3806 0.024 Uiso calc R 1 1
N N4 0.5212(6) 0.5710(6) 0.1323(4) 0.0243(13) Uani d . 1 1
O O1 -0.3059(5) 0.5656(5) 0.9346(3) 0.0292(11) Uani d . 1 1
O O2 -0.1793(5) 0.7147(4) 0.8335(4) 0.0280(11) Uani d . 1 1
O O3 -0.1703(6) 0.1271(4) 0.8379(3) 0.0325(12) Uani d . 1 1
O O4 -0.2075(6) 0.1200(5) 0.6898(4) 0.0331(12) Uani d . 1 1
O O5 -0.1926(8) 0.4070(5) 0.4251(4) 0.0521(18) Uani d . 1 1
O O6 0.0561(5) 0.9015(5) 0.8108(4) 0.0279(12) Uani d . 1 1
O O7 0.0016(5) 0.9159(6) 0.6644(3) 0.0356(13) Uani d . 1 1
O O8 0.5758(5) 0.9079(5) 0.8090(4) 0.0285(12) Uani d . 1 1
O O9 0.7095(4) 0.8844(4) 0.6686(3) 0.0214(10) Uani d . 1 1
O O10 0.5752(5) 0.6497(6) 0.4668(4) 0.0357(13) Uani d . 1 1
O O1W -0.4267(6) 0.3145(5) 1.0665(4) 0.0339(12) Uani d . 1 1
H H1WB -0.3591 0.2868 1.0285 0.041 Uiso d R 1 1
H H1WA -0.4880 0.2603 1.0843 0.041 Uiso d R 1 1
O O2W -0.2229(6) 0.9033(5) 0.9693(4) 0.0335(12) Uani d . 1 1
H H2WB -0.1908 0.9650 0.9863 0.040 Uiso d R 1 1
H H2WC -0.1880 0.8351 0.9967 0.040 Uiso d R 1 1
O O3W 0.9154(8) 0.8418(6) 0.4834(4) 0.0568(19) Uani d . 1 1
H H3WA 0.9711 0.8601 0.5171 0.068 Uiso d R 1 1
H H3WB 0.8369 0.8457 0.5189 0.068 Uiso d R 1 1
O O4W 0.8025(7) 0.1615(8) 0.0328(5) 0.066(2) Uani d . 1 1
H H4WA 0.8294 0.1409 -0.0248 0.079 Uiso d R 1 1
H H4WB 0.8595 0.1331 0.0702 0.079 Uiso d R 1 1

loop_
_atom_site_aniso_label
_atom_site_aniso_U_11
_atom_site_aniso_U_22
_atom_site_aniso_U_33
_atom_site_aniso_U_12
_atom_site_aniso_U_13
_atom_site_aniso_U_23
Co1 0.0270(7) 0.0208(7) 0.0212(6) -0.0031(5) -0.0058(5) -0.0071(5)
Er1 0.0144(2) 0.0097(2) 0.0188(2) 0.00035(12) -0.00753(12) -0.00390(12)
C1 0.017(3) 0.011(3) 0.021(3) -0.001(2) -0.005(2) -0.004(2)
C2 0.023(3) 0.012(3) 0.026(3) 0.000(3) -0.004(3) -0.003(3)
C3 0.016(3) 0.015(3) 0.023(3) 0.001(2) -0.005(2) -0.003(2)
C4 0.017(3) 0.016(3) 0.026(3) -0.002(2) -0.006(3) -0.007(3)
C5 0.016(3) 0.012(3) 0.023(3) 0.002(2) -0.007(2) -0.004(2)
C6 0.017(3) 0.016(3) 0.023(3) -0.001(3) -0.007(3) -0.001(3)
C7 0.014(3) 0.018(3) 0.021(3) 0.000(3) -0.006(2) -0.002(3)
C8 0.021(3) 0.017(3) 0.027(3) 0.008(3) -0.013(3) -0.006(3)
C9 0.031(4) 0.024(4) 0.026(3) 0.000(3) -0.012(3) -0.005(3)
C10 0.018(3) 0.029(4) 0.028(4) -0.001(3) -0.010(3) -0.006(3)
C11 0.041(4) 0.029(4) 0.031(4) 0.002(3) -0.011(3) -0.009(3)
C12 0.045(5) 0.042(5) 0.022(4) 0.001(4) -0.008(3) -0.011(3)
C13 0.040(4) 0.028(4) 0.035(4) -0.007(3) -0.016(3) 0.002(3)
C14 0.032(4) 0.030(4) 0.026(4) -0.003(3) -0.014(3) -0.002(3)
C15 0.017(3) 0.016(3) 0.028(3) 0.001(3) -0.008(3) -0.006(3)
C16 0.016(3) 0.020(3) 0.024(3) 0.002(3) -0.012(2) -0.005(3)
C17 0.022(3) 0.014(3) 0.022(3) 0.000(3) -0.010(3) -0.006(2)
C18 0.014(3) 0.019(3) 0.025(3) 0.000(2) -0.007(3) -0.003(3)
C19 0.013(3) 0.019(3) 0.027(3) -0.003(3) -0.008(3) -0.003(3)
C20 0.022(3) 0.023(3) 0.019(3) 0.002(3) -0.009(3) -0.011(3)
C21 0.020(3) 0.013(3) 0.028(3) -0.003(2) -0.009(3) -0.006(3)
C22 0.018(3) 0.011(3) 0.029(3) -0.006(2) -0.007(3) -0.008(3)
C23 0.015(3) 0.031(4) 0.019(3) -0.001(3) -0.005(3) -0.006(3)
C24 0.009(3) 0.035(4) 0.026(3) 0.002(3) -0.003(2) -0.011(3)
C25 0.031(4) 0.030(4) 0.020(3) 0.002(3) -0.009(3) -0.009(3)
C26 0.036(4) 0.027(4) 0.024(3) 0.004(3) -0.012(3) -0.013(3)
C27 0.037(4) 0.031(4) 0.022(3) -0.007(3) -0.006(3) -0.002(3)
C28 0.026(4) 0.029(4) 0.028(3) -0.003(3) -0.006(3) -0.013(3)
N1 0.025(3) 0.013(3) 0.022(3) 0.001(2) -0.009(2) 0.000(2)
N2 0.040(4) 0.040(4) 0.027(3) -0.004(3) -0.016(3) 0.001(3)
N3 0.022(3) 0.026(3) 0.015(3) 0.002(2) -0.010(2) -0.006(2)
N4 0.021(3) 0.029(3) 0.026(3) -0.003(2) -0.003(2) -0.013(3)
O1 0.030(3) 0.032(3) 0.025(2) -0.009(2) 0.001(2) -0.009(2)
O2 0.043(3) 0.009(2) 0.033(3) -0.005(2) -0.010(2) -0.0046(19)
O3 0.069(4) 0.011(2) 0.023(2) -0.004(2) -0.020(2) -0.0013(19)
O4 0.062(4) 0.017(3) 0.029(3) -0.002(2) -0.025(2) -0.007(2)
O5 0.106(6) 0.021(3) 0.035(3) -0.020(3) -0.028(3) 0.002(2)
O6 0.019(2) 0.045(3) 0.024(2) -0.001(2) -0.0048(19) -0.015(2)
O7 0.017(2) 0.066(4) 0.024(2) 0.005(2) -0.007(2) -0.005(2)
O8 0.022(3) 0.046(3) 0.025(2) -0.002(2) -0.009(2) -0.017(2)
O9 0.012(2) 0.026(3) 0.029(2) 0.0022(18) -0.0079(18) -0.010(2)
O10 0.034(3) 0.046(3) 0.035(3) 0.018(3) -0.021(2) -0.020(2)
O1W 0.040(3) 0.029(3) 0.033(3) 0.000(2) -0.007(2) -0.007(2)
O2W 0.054(3) 0.021(3) 0.026(2) 0.002(2) -0.016(2) 0.000(2)
O3W 0.104(6) 0.038(4) 0.032(3) -0.018(4) -0.013(3) -0.012(3)
O4W 0.053(4) 0.111(7) 0.034(3) 0.023(4) -0.015(3) -0.014(4)

loop_
_atom_type_symbol
_atom_type_description
_atom_type_scat_dispersion_real
_atom_type_scat_dispersion_imag
_atom_type_scat_source
C C 0.0033 0.0016 'International Tables Vol C Tables 4.2.6.8 and 6.1.1.4'
H H 0.0000 0.0000 'International Tables Vol C Tables 4.2.6.8 and 6.1.1.4'
Co Co 0.3494 0.9721 'International Tables Vol C Tables 4.2.6.8 and 6.1.1.4'
Er Er -0.2586 4.9576 'International Tables Vol C Tables 4.2.6.8 and 6.1.1.4'
N N 0.0061 0.0033 'International Tables Vol C Tables 4.2.6.8 and 6.1.1.4'
O O 0.0106 0.0060 'International Tables Vol C Tables 4.2.6.8 and 6.1.1.4'

loop_
_geom_angle_atom_site_label_1
_geom_angle_atom_site_label_2
_geom_angle_atom_site_label_3
_geom_angle_site_symmetry_1
_geom_angle_site_symmetry_3
_geom_angle
O1 Co1 O1 2_467 . 180.0
O1 Co1 N4 2_467 2_566 87.4(2)
O1 Co1 N4 . 2_566 92.6(2)
O1 Co1 N4 2_467 1_456 92.6(2)
O1 Co1 N4 . 1_456 87.4(2)
N4 Co1 N4 2_566 1_456 180.0000(10)
O1 Co1 O1W 2_467 . 85.9(2)
O1 Co1 O1W . . 94.1(2)
N4 Co1 O1W 2_566 . 90.5(2)
N4 Co1 O1W 1_456 . 89.5(2)
O1 Co1 O1W 2_467 2_467 94.1(2)
O1 Co1 O1W . 2_467 85.9(2)
N4 Co1 O1W 2_566 2_467 89.5(2)
N4 Co1 O1W 1_456 2_467 90.5(2)
O1W Co1 O1W . 2_467 180.0000(10)
O2 Er1 O2W . . 82.38(18)
O2 Er1 O7 . . 90.7(2)
O2W Er1 O7 . . 138.81(18)
O2 Er1 O9 . 1_455 81.92(18)
O2W Er1 O9 . 1_455 139.01(18)
O7 Er1 O9 . 1_455 78.93(16)
O2 Er1 O4 . 1_565 153.92(18)
O2W Er1 O4 . 1_565 121.33(17)
O7 Er1 O4 . 1_565 78.2(2)
O9 Er1 O4 1_455 1_565 72.87(16)
O2 Er1 O3 . 1_565 152.42(18)
O2W Er1 O3 . 1_565 71.32(17)
O7 Er1 O3 . 1_565 103.5(2)
O9 Er1 O3 1_455 1_565 123.62(17)
O4 Er1 O3 1_565 1_565 53.59(16)
O2 Er1 O8 . 1_455 85.79(19)
O2W Er1 O8 . 1_455 87.16(18)
O7 Er1 O8 . 1_455 132.96(16)
O9 Er1 O8 1_455 1_455 54.11(15)
O4 Er1 O8 1_565 1_455 84.85(19)
O3 Er1 O8 1_565 1_455 100.68(19)
O2 Er1 O6 . . 85.14(19)
O2W Er1 O6 . . 85.04(18)
O7 Er1 O6 . . 53.86(16)
O9 Er1 O6 1_455 . 130.75(15)
O4 Er1 O6 1_565 . 106.15(19)
O3 Er1 O6 1_565 . 84.49(19)
O8 Er1 O6 1_455 . 168.74(18)
O2 Er1 C22 . 1_455 83.91(19)
O2W Er1 C22 . 1_455 113.99(19)
O7 Er1 C22 . 1_455 105.45(18)
O9 Er1 C22 1_455 1_455 26.61(17)
O4 Er1 C22 1_565 1_455 76.62(18)
O3 Er1 C22 1_565 1_455 113.96(19)
O8 Er1 C22 1_455 1_455 27.52(17)
O6 Er1 C22 . 1_455 156.44(18)
O2 Er1 C7 . 1_565 179.27(18)
O2W Er1 C7 . 1_565 96.94(18)
O7 Er1 C7 . 1_565 90.0(2)
O9 Er1 C7 1_455 1_565 98.43(17)
O4 Er1 C7 1_565 1_565 26.59(17)
O3 Er1 C7 1_565 1_565 27.03(17)
O8 Er1 C7 1_455 1_565 93.89(19)
O6 Er1 C7 . 1_565 95.10(19)
C22 Er1 C7 1_455 1_565 96.11(18)
C6 C1 C2 . . 120.6(6)
C6 C1 C8 . . 119.0(6)
C2 C1 C8 . . 120.3(6)
C1 C2 C3 . . 120.3(6)
C1 C2 H2A . . 119.9
C3 C2 H2A . . 119.9
C4 C3 N1 . . 122.8(6)
C4 C3 C2 . . 118.7(6)
N1 C3 C2 . . 118.4(6)
C5 C4 C3 . . 120.0(6)
C5 C4 H4A . . 120.0
C3 C4 H4A . . 120.0
C4 C5 C6 . . 121.9(6)
C4 C5 C7 . . 117.8(6)
C6 C5 C7 . . 120.3(6)
C1 C6 C5 . . 118.4(6)
C1 C6 H6A . . 120.8
C5 C6 H6A . . 120.8
O4 C7 O3 . . 118.6(6)
O4 C7 C5 . . 120.5(6)
O3 C7 C5 . . 120.9(6)
O4 C7 Er1 . 1_545 58.9(3)
O3 C7 Er1 . 1_545 59.8(3)
C5 C7 Er1 . 1_545 177.4(5)
O1 C8 O2 . . 123.2(6)
O1 C8 C1 . . 119.2(6)
O2 C8 C1 . . 117.6(6)
O5 C9 N1 . . 123.6(6)
O5 C9 C10 . . 118.5(6)
N1 C9 C10 . . 117.9(6)
C14 C10 C11 . . 117.6(7)
C14 C10 C9 . . 125.2(6)
C11 C10 C9 . . 117.1(7)
C12 C11 C10 . . 119.3(7)
C12 C11 H11A . . 120.4
C10 C11 H11A . . 120.4
N2 C12 C11 . . 124.2(7)
N2 C12 H12A . . 117.9
C11 C12 H12A . . 117.9
N2 C13 C14 . . 123.9(7)
N2 C13 H13A . . 118.1
C14 C13 H13A . . 118.1
C13 C14 C10 . . 119.3(7)
C13 C14 H14A . . 120.3
C10 C14 H14A . . 120.3
C20 C15 C16 . . 119.5(6)
C20 C15 C21 . . 122.5(6)
C16 C15 C21 . . 118.0(6)
C17 C16 C15 . . 120.4(6)
C17 C16 H16A . . 119.8
C15 C16 H16A . . 119.8
C16 C17 C18 . . 120.4(6)
C16 C17 N3 . . 119.6(6)
C18 C17 N3 . . 120.0(6)
C19 C18 C17 . . 119.7(6)
C19 C18 H18A . . 120.1
C17 C18 H18A . . 120.1
C18 C19 C20 . . 120.6(6)
C18 C19 C22 . . 117.2(6)
C20 C19 C22 . . 122.2(6)
C19 C20 C15 . . 119.3(6)
C19 C20 H20A . . 120.4
C15 C20 H20A . . 120.4
O7 C21 O6 . . 118.8(6)
O7 C21 C15 . . 119.9(6)
O6 C21 C15 . . 121.3(6)
O9 C22 O8 . . 119.3(6)
O9 C22 C19 . . 120.0(6)
O8 C22 C19 . . 120.8(6)
O9 C22 Er1 . 1_655 57.8(3)
O8 C22 Er1 . 1_655 61.5(3)
C19 C22 Er1 . 1_655 176.9(4)
O10 C23 N3 . . 125.3(6)
O10 C23 C24 . . 118.6(6)
N3 C23 C24 . . 116.1(6)
C25 C24 C28 . . 118.8(6)
C25 C24 C23 . . 117.6(6)
C28 C24 C23 . . 123.5(6)
C26 C25 C24 . . 119.1(7)
C26 C25 H25A . . 120.4
C24 C25 H25A . . 120.4
N4 C26 C25 . . 123.0(7)
N4 C26 H26A . . 118.5
C25 C26 H26A . . 118.5
N4 C27 C28 . . 123.8(7)
N4 C27 H27A . . 118.1
C28 C27 H27A . . 118.1
C24 C28 C27 . . 118.0(7)
C24 C28 H28A . . 121.0
C27 C28 H28A . . 121.0
C9 N1 C3 . . 125.4(6)
C9 N1 H1 . . 117.3
C3 N1 H1 . . 117.3
C12 N2 C13 . . 115.7(6)
C23 N3 C17 . . 120.5(5)
C23 N3 H3 . . 119.7
C17 N3 H3 . . 119.7
C26 N4 C27 . . 117.2(6)
C26 N4 Co1 . 1_654 120.6(5)
C27 N4 Co1 . 1_654 121.8(5)
C8 O1 Co1 . . 143.4(4)
C8 O2 Er1 . . 154.6(5)
C7 O3 Er1 . 1_545 93.2(4)
C7 O4 Er1 . 1_545 94.6(4)
C21 O6 Er1 . . 90.8(4)
C21 O7 Er1 . . 96.5(4)
C22 O8 Er1 . 1_655 90.9(4)
C22 O9 Er1 . 1_655 95.6(4)
Co1 O1W H1WB . . 112.7
Co1 O1W H1WA . . 112.9
H1WB O1W H1WA . . 110.2
Er1 O2W H2WB . . 110.5
Er1 O2W H2WC . . 111.1
H2WB O2W H2WC . . 109.0
H3WA O3W H3WB . . 107.4
H4WA O4W H4WB . . 108.9

loop_
_geom_bond_atom_site_label_1
_geom_bond_atom_site_label_2
_geom_bond_site_symmetry_2
_geom_bond_distance
Co1 O1 2_467 2.095(5)
Co1 O1 . 2.095(5)
Co1 N4 2_566 2.152(5)
Co1 N4 1_456 2.152(5)
Co1 O1W . 2.184(5)
Co1 O1W 2_467 2.184(5)
Er1 O2 . 2.200(5)
Er1 O2W . 2.303(5)
Er1 O7 . 2.330(5)
Er1 O9 1_455 2.348(4)
Er1 O4 1_565 2.379(5)
Er1 O3 1_565 2.398(5)
Er1 O8 1_455 2.429(5)
Er1 O6 . 2.438(5)
C1 C6 . 1.385(9)
C1 C2 . 1.390(9)
C1 C8 . 1.500(8)
C2 C3 . 1.402(9)
C2 H2A . 0.9300
C3 C4 . 1.398(9)
C3 N1 . 1.393(8)
C4 C5 . 1.368(9)
C4 H4A . 0.9300
C5 C6 . 1.392(9)
C5 C7 . 1.492(9)
C6 H6A . 0.9300
C7 O4 . 1.244(8)
C7 O3 . 1.261(8)
C8 O1 . 1.247(8)
C8 O2 . 1.263(8)
C9 O5 . 1.214(9)
C9 N1 . 1.358(8)
C9 C10 . 1.509(10)
C10 C14 . 1.371(11)
C10 C11 . 1.391(10)
C11 C12 . 1.362(11)
C11 H11A . 0.9300
C12 N2 . 1.334(11)
C12 H12A . 0.9300
C13 N2 . 1.349(10)
C13 C14 . 1.370(10)
C13 H13A . 0.9300
C14 H14A . 0.9300
C15 C20 . 1.387(9)
C15 C16 . 1.406(9)
C15 C21 . 1.495(9)
C16 C17 . 1.353(9)
C16 H16A . 0.9300
C17 C18 . 1.390(9)
C17 N3 . 1.434(8)
C18 C19 . 1.377(9)
C18 H18A . 0.9300
C19 C20 . 1.389(9)
C19 C22 . 1.498(9)
C20 H20A . 0.9300
C21 O7 . 1.245(8)
C21 O6 . 1.266(8)
C22 O9 . 1.243(8)
C22 O8 . 1.277(8)
C23 O10 . 1.207(8)
C23 N3 . 1.342(9)
C23 C24 . 1.521(9)
C24 C25 . 1.379(10)
C24 C28 . 1.389(10)
C25 C26 . 1.382(9)
C25 H25A . 0.9300
C26 N4 . 1.336(10)
C26 H26A . 0.9300
C27 N4 . 1.339(10)
C27 C28 . 1.384(10)
C27 H27A . 0.9300
C28 H28A . 0.9300
N1 H1 . 0.8600
N3 H3 . 0.8600
N4 Co1 1_654 2.152(5)
O3 Er1 1_545 2.398(5)
O4 Er1 1_545 2.379(5)
O8 Er1 1_655 2.429(5)
O9 Er1 1_655 2.348(4)
O1W H1WB . 0.8488
O1W H1WA . 0.8469
O2W H2WB . 0.8474
O2W H2WC . 0.8489
O3W H3WA . 0.8477
O3W H3WB . 0.8482
O4W H4WA . 0.8494
O4W H4WB . 0.8487

loop_
_geom_hbond_atom_site_label_D
_geom_hbond_atom_site_label_H
_geom_hbond_atom_site_label_A
_geom_hbond_site_symmetry_A
_geom_hbond_distance_DH
_geom_hbond_distance_HA
_geom_hbond_distance_DA
_geom_hbond_angle_DHA
N1 H1 O3W 1_455 0.86 2.16 3.007(8) 166.1
O1W H1WB O4W 1_456 0.85 2.05 2.769(9) 141.6
O1W H1WA O8 2_567 0.85 2.22 2.975(8) 148.8
O2W H2WB O4W 1_466 0.85 2.32 3.109(10) 155.6
O2W H2WC N2 1_556 0.85 1.94 2.687(8) 146.6
O3W H3WA O7 1_655 0.85 2.30 3.041(8) 146.8
O3W H3WB O9 . 0.85 2.30 3.042(8) 146.7
O4W H4WA O3 1_654 0.85 1.92 2.729(8) 159.1
O4W H4WB O6 2_666 0.85 1.95 2.762(8) 159.4

loop_
_geom_torsion_atom_site_label_1
_geom_torsion_atom_site_label_2
_geom_torsion_atom_site_label_3
_geom_torsion_atom_site_label_4
_geom_torsion_site_symmetry_1
_geom_torsion_site_symmetry_4
_geom_torsion
C6 C1 C2 C3 . . 3.3(10)
C8 C1 C2 C3 . . -172.9(6)
C1 C2 C3 C4 . . -4.1(9)
C1 C2 C3 N1 . . 177.7(6)
N1 C3 C4 C5 . . 179.7(6)
C2 C3 C4 C5 . . 1.6(9)
C3 C4 C5 C6 . . 1.8(10)
C3 C4 C5 C7 . . 178.8(6)
C2 C1 C6 C5 . . 0.0(9)
C8 C1 C6 C5 . . 176.2(6)
C4 C5 C6 C1 . . -2.6(10)
C7 C5 C6 C1 . . -179.5(6)
C4 C5 C7 O4 . . -17.8(9)
C6 C5 C7 O4 . . 159.2(6)
C4 C5 C7 O3 . . 162.8(6)
C6 C5 C7 O3 . . -20.2(10)
C6 C1 C8 O1 . . -26.8(9)
C2 C1 C8 O1 . . 149.4(6)
C6 C1 C8 O2 . . 152.5(6)
C2 C1 C8 O2 . . -31.2(9)
O5 C9 C10 C14 . . 164.4(8)
N1 C9 C10 C14 . . -16.0(11)
O5 C9 C10 C11 . . -12.4(11)
N1 C9 C10 C11 . . 167.2(6)
C14 C10 C11 C12 . . -1.0(11)
C9 C10 C11 C12 . . 176.0(7)
C10 C11 C12 N2 . . 0.2(13)
N2 C13 C14 C10 . . 0.4(12)
C11 C10 C14 C13 . . 0.7(11)
C9 C10 C14 C13 . . -176.0(7)
C20 C15 C16 C17 . . 0.6(10)
C21 C15 C16 C17 . . -177.6(6)
C15 C16 C17 C18 . . -2.1(10)
C15 C16 C17 N3 . . 176.8(6)
C16 C17 C18 C19 . . 2.3(10)
N3 C17 C18 C19 . . -176.6(6)
C17 C18 C19 C20 . . -1.0(10)
C17 C18 C19 C22 . . 179.9(6)
C18 C19 C20 C15 . . -0.5(10)
C22 C19 C20 C15 . . 178.6(6)
C16 C15 C20 C19 . . 0.7(10)
C21 C15 C20 C19 . . 178.8(6)
C20 C15 C21 O7 . . 166.6(6)
C16 C15 C21 O7 . . -15.3(10)
C20 C15 C21 O6 . . -12.9(10)
C16 C15 C21 O6 . . 165.2(6)
C18 C19 C22 O9 . . 4.3(9)
C20 C19 C22 O9 . . -174.8(6)
C18 C19 C22 O8 . . -174.9(6)
C20 C19 C22 O8 . . 6.0(10)
O10 C23 C24 C25 . . 41.6(9)
N3 C23 C24 C25 . . -136.8(7)
O10 C23 C24 C28 . . -135.7(7)
N3 C23 C24 C28 . . 45.9(9)
C28 C24 C25 C26 . . -1.7(10)
C23 C24 C25 C26 . . -179.1(6)
C24 C25 C26 N4 . . 0.8(11)
C25 C24 C28 C27 . . -0.1(10)
C23 C24 C28 C27 . . 177.2(6)
N4 C27 C28 C24 . . 3.0(11)
O5 C9 N1 C3 . . -5.1(12)
C10 C9 N1 C3 . . 175.4(6)
C4 C3 N1 C9 . . 19.7(10)
C2 C3 N1 C9 . . -162.1(6)
C11 C12 N2 C13 . . 0.9(12)
C14 C13 N2 C12 . . -1.2(12)
O10 C23 N3 C17 . . -8.0(11)
C24 C23 N3 C17 . . 170.3(6)
C16 C17 N3 C23 . . -131.1(7)
C18 C17 N3 C23 . . 47.8(9)
C25 C26 N4 C27 . . 1.9(11)
C25 C26 N4 Co1 . 1_654 -171.1(6)
C28 C27 N4 C26 . . -3.9(11)
C28 C27 N4 Co1 . 1_654 169.1(6)
O2 C8 O1 Co1 . . 120.6(7)
C1 C8 O1 Co1 . . -60.1(10)
N4 Co1 O1 C8 2_566 . 29.9(8)
N4 Co1 O1 C8 1_456 . -150.1(8)
O1W Co1 O1 C8 . . 120.6(8)
O1W Co1 O1 C8 2_467 . -59.4(8)
O1 C8 O2 Er1 . . -74.1(13)
C1 C8 O2 Er1 . . 106.6(10)
O2W Er1 O2 C8 . . 91.1(11)
O7 Er1 O2 C8 . . -129.7(11)
O9 Er1 O2 C8 1_455 . -51.0(11)
O4 Er1 O2 C8 1_565 . -65.8(12)
O3 Er1 O2 C8 1_565 . 108.5(11)
O8 Er1 O2 C8 1_455 . 3.4(11)
O6 Er1 O2 C8 . . 176.7(11)
C22 Er1 O2 C8 1_455 . -24.2(11)
O4 C7 O3 Er1 . 1_545 3.6(7)
C5 C7 O3 Er1 . 1_545 -177.1(5)
O3 C7 O4 Er1 . 1_545 -3.6(7)
C5 C7 O4 Er1 . 1_545 177.0(5)
O7 C21 O6 Er1 . . 2.5(7)
C15 C21 O6 Er1 . . -178.0(6)
O2 Er1 O6 C21 . . 92.9(4)
O2W Er1 O6 C21 . . 175.7(4)
O7 Er1 O6 C21 . . -1.5(4)
O9 Er1 O6 C21 1_455 . 17.9(5)
O4 Er1 O6 C21 1_565 . -63.1(4)
O3 Er1 O6 C21 1_565 . -112.7(4)
O8 Er1 O6 C21 1_455 . 129.4(7)
C22 Er1 O6 C21 1_455 . 30.4(7)
C7 Er1 O6 C21 1_565 . -87.8(4)
O6 C21 O7 Er1 . . -2.7(7)
C15 C21 O7 Er1 . . 177.8(5)
O2 Er1 O7 C21 . . -82.0(4)
O2W Er1 O7 C21 . . -2.8(6)
O9 Er1 O7 C21 1_455 . -163.6(5)
O4 Er1 O7 C21 1_565 . 121.8(4)
O3 Er1 O7 C21 1_565 . 74.1(4)
O8 Er1 O7 C21 1_455 . -166.9(4)
O6 Er1 O7 C21 . . 1.5(4)
C22 Er1 O7 C21 1_455 . -165.9(4)
C7 Er1 O7 C21 1_565 . 97.8(4)
O9 C22 O8 Er1 . 1_655 3.2(6)
C19 C22 O8 Er1 . 1_655 -177.6(5)
O8 C22 O9 Er1 . 1_655 -3.3(7)
C19 C22 O9 Er1 . 1_655 177.4(5)
